data_7248496
loop_
_publ_author_name
'Bhakta, Avijit'
'Mukhtar, Sayeed'
'Anwar, Saleha'
'Haider, Shaista'
'Alahmdi, Mohammed Issa'
'Parveen, Humaira'
'Alsharif, Meshari A.'
'Wani, Mohmmad Younus'
'Chakrabarty, Anindita'
'Hassan, Md. Imtaiyaz'
'Ahmed, Naseem'

_publ_section_title
;
 Design, synthesis, molecular docking and anti-proliferative activity of
 novel phenothiazine containing imidazo[1,2-a]pyridine derivatives against
 MARK4 protein
;
_journal_name_full 'RSC Medicinal Chemistry'
_journal_paper_doi 10.1039/D4MD00059E
_journal_year 2024
_chemical_formula_moiety 'C26 H17 N3 O S, 0.333(H2 O)'
_chemical_formula_sum 'C26 H17.67 N3 O1.33 S'
_chemical_formula_weight 425.49
_chemical_melting_point 394.0(10)
_chemical_name_systematic (10H-phenothiazin-2-yl)(2-phenylimidazo[1,2-a]pyridin-3-yl)methanone
_space_group_crystal_system monoclinic
_space_group_IT_number 14
_space_group_name_Hall '-P 2ybc'
_space_group_name_H-M_alt 'P 1 21/c 1'
_atom_sites_solution_hydrogens mixed
_atom_sites_solution_primary dual
_audit_creation_date 2023-06-09
_audit_creation_method
;
Olex2 1.5
(compiled 2023.03.06 svn.rbb2c1857 for OlexSys, GUI svn.r6748)
;
_audit_update_record
;
2023-08-17 deposited with the CCDC.	2024-03-11 downloaded from the CCDC.
;
_cell_angle_alpha 90
_cell_angle_beta 93.0710(10)
_cell_angle_gamma 90
_cell_formula_units_Z 12
_cell_length_a 12.1900(6)
_cell_length_b 33.2340(16)
_cell_length_c 16.1930(8)
_cell_measurement_reflns_used 9689
_cell_measurement_temperature 100.00
_cell_measurement_theta_max 24.471
_cell_measurement_theta_min 2.228
_cell_volume 6550.7(6)
_computing_cell_refinement 'SAINT V8.40B (?, 2016)'
_computing_data_reduction 'SAINT V8.40B (?, 2016)'
_computing_molecular_graphics 'Olex2 1.5 (Dolomanov et al., 2009)'
_computing_publication_material 'Olex2 1.5 (Dolomanov et al., 2009)'
_computing_structure_refinement 'XL  (Sheldrick, 2008)'
_computing_structure_solution 'SHELXT 2018/2 (Sheldrick, 2018)'
_diffrn_ambient_temperature 100.00
_diffrn_measured_fraction_theta_full 0.998
_diffrn_measured_fraction_theta_max 0.988
_diffrn_measurement_device_type 'Bruker APEX-IV CCD'
_diffrn_radiation_type MoK\a
_diffrn_radiation_wavelength 0.71073
_diffrn_reflns_av_R_equivalents 0.0794
_diffrn_reflns_av_unetI/netI 0.0391
_diffrn_reflns_Laue_measured_fraction_full 0.998
_diffrn_reflns_Laue_measured_fraction_max 0.988
_diffrn_reflns_limit_h_max 16
_diffrn_reflns_limit_h_min -16
_diffrn_reflns_limit_k_max 44
_diffrn_reflns_limit_k_min -44
_diffrn_reflns_limit_l_max 21
_diffrn_reflns_limit_l_min -21
_diffrn_reflns_number 373523
_diffrn_reflns_point_group_measured_fraction_full 0.998
_diffrn_reflns_point_group_measured_fraction_max 0.988
_diffrn_reflns_theta_full 25.242
_diffrn_reflns_theta_max 28.585
_diffrn_reflns_theta_min 1.673
_diffrn_source_current 1.4
_diffrn_source_power 0.07
_diffrn_source_voltage 50.0
_exptl_absorpt_coefficient_mu 0.173
_exptl_absorpt_correction_T_max 0.7457
_exptl_absorpt_correction_T_min 0.7204
_exptl_absorpt_correction_type multi-scan
_exptl_absorpt_process_details
;
SADABS-2016/2 (Bruker,2016/2) was used for absorption correction.
wR2(int) was 0.1163 before and 0.0621 after correction.
The Ratio of minimum to maximum transmission is 0.9661.
The \l/2 correction factor is Not present.
;
_exptl_crystal_colour 'clear light yellow'
_exptl_crystal_colour_lustre clear
_exptl_crystal_colour_modifier light
_exptl_crystal_colour_primary yellow
_exptl_crystal_density_diffrn 1.294
_exptl_crystal_description block
_exptl_crystal_F_000 2656
_exptl_crystal_preparation Luminescent
_exptl_crystal_recrystallization_method 'Re-crystallisation from solvent: DCM-Hexane mixture'
_exptl_crystal_size_max 0.415
_exptl_crystal_size_mid 0.312
_exptl_crystal_size_min 0.115
_refine_diff_density_max 0.668
_refine_diff_density_min -0.837
_refine_diff_density_rms 0.060
_refine_ls_extinction_method none
_refine_ls_goodness_of_fit_ref 1.031
_refine_ls_hydrogen_treatment constr
_refine_ls_matrix_type full
_refine_ls_number_parameters 850
_refine_ls_number_reflns 16539
_refine_ls_number_restraints 0
_refine_ls_restrained_S_all 1.031
_refine_ls_R_factor_all 0.0825
_refine_ls_R_factor_gt 0.0546
_refine_ls_shift/su_max 0.001
_refine_ls_shift/su_mean 0.000
_refine_ls_structure_factor_coef Fsqd
_refine_ls_weighting_details 'w=1/[\s^2^(Fo^2^)+(0.0481P)^2^+6.8177P] where P=(Fo^2^+2Fc^2^)/3'
_refine_ls_weighting_scheme calc
_refine_ls_wR_factor_gt 0.1220
_refine_ls_wR_factor_ref 0.1343
_reflns_Friedel_coverage 0.000
_reflns_number_gt 12152
_reflns_number_total 16539
_reflns_threshold_expression 'I > 2\s(I)'
_cod_data_source_file d4md00059e2.cif
_cod_data_source_block 3a
_cod_depositor_comments
;
The following automatic conversions were performed:

data item '_chemical_melting_point' value '393-395' was changed to
'394.0(10)' -- the average value was taken and precision was
estimated.

Automatic conversion script
Id: cif_fix_values 8170 2020-07-09 18:12:32Z antanas 
;
_cod_database_code 7248496
_shelx_shelxl_version_number 2019/1
_shelx_space_group_comment
;
The symmetry employed for this shelxl refinement is uniquely defined
by the following loop, which should always be used as a source of
symmetry information in preference to the above space-group names.
They are only intended as comments.
;
_shelx_estimated_absorpt_t_max 0.980
_shelx_estimated_absorpt_t_min 0.932
_olex2_refinement_description
;
1. Fixed Uiso
 At 1.2 times of:
  All C(H) groups, All N(H) groups
 At 1.5 times of:
  All O(H,H) groups
2.a Free rotating group:
 O1(H1A,H1B)
2.b Aromatic/amide H refined with riding coordinates:
 N00C(H00C), N00H(H00H), N00I(H00I), C00O(H00O), C00R(H00R), C00X(H00X),
 C00Y(H00Y), C015(H015), C016(H016), C01A(H01A), C01B(H01B), C01H(H01H),
 C01I(H01I), C01J(H01J), C01K(H01K), C01L(H01L), C01N(H01N), C01P(H01P),
 C01Q(H01Q), C01R(H01R), C01S(H01S), C01T(H01T), C01U(H01U), C01V(H01V),
 C01W(H01W), C01X(H01X), C01Y(H01Y), C01Z(H01Z), C020(H020), C021(H021),
 C022(H022), C023(H023), C024(H024), C025(H025), C026(H026), C027(H027),
 C028(H028), C029(H029), C02A(H02A), C02B(H02B), C02C(H02C), C02E(H02E),
 C02F(H02F), C02H(H02H), C02I(H02I), C02J(H02J), C02K(H02K), C02L(H02L),
 C02M(H02M), C02N(H02N), C02O(H02O)
;
_smtbx_masks_void_probe_radius 1.2
_smtbx_masks_void_truncation_radius 1.2
_olex2_submission_special_instructions 'No special instructions were received'

loop_
_space_group_symop_operation_xyz
'x, y, z'
'-x, y+1/2, -z+1/2'
'-x, -y, -z'
'x, -y-1/2, z-1/2'

loop_
_atom_site_label
_atom_site_type_symbol
_atom_site_fract_x
_atom_site_fract_y
_atom_site_fract_z
_atom_site_U_iso_or_equiv
_atom_site_adp_type
_atom_site_occupancy
_atom_site_site_symmetry_order
_atom_site_calc_flag
_atom_site_refinement_flags_posn
_atom_site_refinement_flags_adp
_atom_site_refinement_flags_occupancy
_atom_site_disorder_assembly
_atom_site_disorder_group
S001 S 0.56840(5) 0.45887(2) 0.16804(4) 0.03412(14) Uani 1 1 d . . . . .
S002 S 0.36831(5) 0.15084(2) 0.69209(4) 0.03674(15) Uani 1 1 d . . . . .
S003 S 1.07554(6) 0.45183(2) 0.88836(4) 0.04085(16) Uani 1 1 d . . . . .
O006 O 0.82672(13) 0.29105(5) 0.28133(9) 0.0284(3) Uani 1 1 d . . . . .
O007 O 1.15202(13) 0.43183(5) 0.47794(9) 0.0303(3) Uani 1 1 d . . . . .
O008 O 0.57949(13) 0.33321(5) 0.73059(10) 0.0310(3) Uani 1 1 d . . . . .
N00A N 0.81451(13) 0.26967(5) 0.44970(10) 0.0195(3) Uani 1 1 d . . . . .
N00B N 0.81144(14) 0.31050(5) 0.55993(10) 0.0221(4) Uani 1 1 d . . . . .
N00C N 0.50073(14) 0.41757(5) 0.32808(11) 0.0234(4) Uani 1 1 d . . . . .
H00C H 0.493671 0.413144 0.381108 0.028 Uiso 1 1 calc R U . . .
N00D N 0.48195(14) 0.39100(5) 0.62038(11) 0.0233(4) Uani 1 1 d . . . . .
N00E N 1.10769(14) 0.34789(5) 0.44287(11) 0.0241(4) Uani 1 1 d . . . . .
N00F N 0.43830(15) 0.38213(5) 0.48512(11) 0.0239(4) Uani 1 1 d . . . . .
N00G N 1.11601(15) 0.29713(5) 0.53486(12) 0.0275(4) Uani 1 1 d . . . . .
N00H N 0.23246(15) 0.22150(5) 0.61482(12) 0.0273(4) Uani 1 1 d . . . . .
H00H H 0.187494 0.242058 0.607437 0.033 Uiso 1 1 calc R U . . .
N00I N 0.92354(15) 0.39780(6) 0.78691(11) 0.0282(4) Uani 1 1 d . . . . .
H00I H 0.902660 0.373423 0.771772 0.034 Uiso 1 1 calc R U . . .
C00J C 0.80543(16) 0.30911(6) 0.41932(12) 0.0193(4) Uani 1 1 d . . . . .
C00K C 0.81492(16) 0.27207(6) 0.53504(12) 0.0215(4) Uani 1 1 d . . . . .
C00L C 0.79502(16) 0.31618(6) 0.33016(12) 0.0207(4) Uani 1 1 d . . . . .
C00M C 0.74126(17) 0.35348(6) 0.29685(12) 0.0212(4) Uani 1 1 d . . . . .
C00N C 0.59206(17) 0.40177(6) 0.29232(12) 0.0208(4) Uani 1 1 d . . . . .
C00O C 0.64817(16) 0.36956(6) 0.33029(12) 0.0197(4) Uani 1 1 d . . . . .
H00O H 0.622376 0.358455 0.379711 0.024 Uiso 1 1 calc R U . . .
C00P C 0.80285(16) 0.37763(6) 0.49783(12) 0.0199(4) Uani 1 1 d . . . . .
C00Q C 0.45798(16) 0.30899(6) 0.46916(12) 0.0212(4) Uani 1 1 d . . . . .
C00R C 0.85851(17) 0.40280(6) 0.44543(13) 0.0231(4) Uani 1 1 d . . . . .
H00R H 0.896749 0.391537 0.401343 0.028 Uiso 1 1 calc R U . . .
C00S C 0.41928(18) 0.44003(6) 0.28555(13) 0.0233(4) Uani 1 1 d . . . . .
C00T C 0.18945(18) 0.18314(6) 0.60127(13) 0.0240(4) Uani 1 1 d . . . . .
C00U C 0.80544(16) 0.33333(6) 0.48989(12) 0.0191(4) Uani 1 1 d . . . . .
C00V C 1.09911(17) 0.42436(6) 0.61653(13) 0.0232(4) Uani 1 1 d . . . . .
C00W C 0.46101(16) 0.34575(6) 0.52037(13) 0.0220(4) Uani 1 1 d . . . . .
C00X C 0.74733(17) 0.39493(6) 0.56247(13) 0.0234(4) Uani 1 1 d . . . . .
H00X H 0.709378 0.378201 0.599000 0.028 Uiso 1 1 calc R U . . .
C00Y C 0.37977(17) 0.26886(6) 0.63519(12) 0.0217(4) Uani 1 1 d . . . . .
H00Y H 0.333229 0.289225 0.611592 0.026 Uiso 1 1 calc R U . . .
C00Z C 1.12503(17) 0.40911(6) 0.53337(13) 0.0234(4) Uani 1 1 d . . . . .
C010 C 1.12071(17) 0.36543(6) 0.52128(13) 0.0223(4) Uani 1 1 d . . . . .
C011 C 0.45032(17) 0.40930(6) 0.54634(13) 0.0241(4) Uani 1 1 d . . . . .
C012 C 1.12705(17) 0.33265(6) 0.57588(13) 0.0232(4) Uani 1 1 d . . . . .
C013 C 0.52159(17) 0.32133(7) 0.67010(13) 0.0234(4) Uani 1 1 d . . . . .
C014 C 0.63164(19) 0.41730(6) 0.21893(12) 0.0255(4) Uani 1 1 d . . . . .
C015 C 1.01578(17) 0.40706(6) 0.66006(12) 0.0219(4) Uani 1 1 d . . . . .
H015 H 0.967240 0.388235 0.633243 0.026 Uiso 1 1 calc R U . . .
C016 C 0.81594(17) 0.23313(6) 0.40950(13) 0.0245(4) Uani 1 1 d . . . . .
H016 H 0.818798 0.231944 0.351042 0.029 Uiso 1 1 calc R U . . .
C017 C 0.34144(17) 0.22977(6) 0.63923(13) 0.0232(4) Uani 1 1 d . . . . .
C018 C 0.48584(17) 0.27888(6) 0.66526(12) 0.0228(4) Uani 1 1 d . . . . .
C019 C 1.10308(17) 0.30692(6) 0.45435(14) 0.0266(5) Uani 1 1 d . . . . .
C01A C 0.81341(18) 0.23644(7) 0.58201(14) 0.0285(5) Uani 1 1 d . . . . .
H01A H 0.814448 0.237502 0.640670 0.034 Uiso 1 1 calc R U . . .
C01B C 0.53579(17) 0.27858(6) 0.48145(13) 0.0242(4) Uani 1 1 d . . . . .
H01B H 0.595355 0.282230 0.521013 0.029 Uiso 1 1 calc R U . . .
C01C C 0.48734(17) 0.34959(6) 0.60497(13) 0.0226(4) Uani 1 1 d . . . . .
C01D C 0.43816(19) 0.45937(6) 0.21068(13) 0.0259(5) Uani 1 1 d . . . . .
C01E C 0.87584(19) 0.41532(7) 0.85417(13) 0.0294(5) Uani 1 1 d . . . . .
C01F C 1.14729(18) 0.33320(6) 0.66639(13) 0.0257(4) Uani 1 1 d . . . . .
C01G C 1.00272(18) 0.41701(6) 0.74247(13) 0.0241(4) Uani 1 1 d . . . . .
C01H C 0.52738(19) 0.24311(7) 0.43673(13) 0.0283(5) Uani 1 1 d . . . . .
H01H H 0.580791 0.222556 0.445990 0.034 Uiso 1 1 calc R U . . .
C01I C 0.7245(2) 0.40118(7) 0.18576(13) 0.0297(5) Uani 1 1 d . . . . .
H01I H 0.750241 0.412006 0.136072 0.036 Uiso 1 1 calc R U . . .
C01J C 0.85858(19) 0.44416(7) 0.45707(14) 0.0292(5) Uani 1 1 d . . . . .
H01J H 0.896897 0.460997 0.420954 0.035 Uiso 1 1 calc R U . . .
C01K C 0.74731(18) 0.43635(7) 0.57357(14) 0.0286(5) Uani 1 1 d . . . . .
H01K H 0.708867 0.447776 0.617375 0.034 Uiso 1 1 calc R U . . .
C01L C 0.31712(18) 0.44455(6) 0.31948(14) 0.0265(5) Uani 1 1 d . . . . .
H01L H 0.302462 0.431047 0.369414 0.032 Uiso 1 1 calc R U . . .
C01M C 0.41378(18) 0.19988(6) 0.67126(14) 0.0268(5) Uani 1 1 d . . . . .
C01N C 0.08825(18) 0.17844(7) 0.55818(13) 0.0268(5) Uani 1 1 d . . . . .
H01N H 0.051089 0.201383 0.535617 0.032 Uiso 1 1 calc R U . . .
C01O C 0.24312(18) 0.14864(7) 0.63207(14) 0.0275(5) Uani 1 1 d . . . . .
C01P C 0.52119(19) 0.20951(7) 0.69558(14) 0.0303(5) Uani 1 1 d . . . . .
H01P H 0.570848 0.188726 0.712717 0.036 Uiso 1 1 calc R U . . .
C01Q C 0.81045(19) 0.20056(7) 0.54195(15) 0.0318(5) Uani 1 1 d . . . . .
H01Q H 0.806498 0.176302 0.572681 0.038 Uiso 1 1 calc R U . . .
C01R C 1.09784(18) 0.36482(7) 0.36504(13) 0.0285(5) Uani 1 1 d . . . . .
H01R H 1.102688 0.393137 0.358084 0.034 Uiso 1 1 calc R U . . .
C01S C 0.37377(18) 0.30379(7) 0.40816(13) 0.0264(5) Uani 1 1 d . . . . .
H01S H 0.321882 0.324694 0.397154 0.032 Uiso 1 1 calc R U . . .
C01T C 1.16381(19) 0.45493(7) 0.65268(14) 0.0299(5) Uani 1 1 d . . . . .
H01T H 1.216199 0.468581 0.621536 0.036 Uiso 1 1 calc R U . . .
C01U C 0.49617(19) 0.41267(7) 0.69275(14) 0.0291(5) Uani 1 1 d . . . . .
H01U H 0.516845 0.399544 0.743332 0.035 Uiso 1 1 calc R U . . .
C01V C 0.80294(19) 0.46113(7) 0.52124(15) 0.0308(5) Uani 1 1 d . . . . .
H01V H 0.803088 0.489456 0.529102 0.037 Uiso 1 1 calc R U . . .
C01W C 1.23390(18) 0.35510(7) 0.70276(14) 0.0288(5) Uani 1 1 d . . . . .
H01W H 1.283060 0.368889 0.669029 0.035 Uiso 1 1 calc R U . . .
C01X C 0.43546(18) 0.45132(7) 0.54379(14) 0.0285(5) Uani 1 1 d . . . . .
H01X H 0.415280 0.464517 0.493195 0.034 Uiso 1 1 calc R U . . .
C01Y C 0.77990(18) 0.36948(7) 0.22436(13) 0.0266(5) Uani 1 1 d . . . . .
H01Y H 0.843845 0.358694 0.201627 0.032 Uiso 1 1 calc R U . . .
C01Z C 0.55711(18) 0.24889(7) 0.69527(13) 0.0268(5) Uani 1 1 d . . . . .
H01Z H 0.629588 0.255459 0.715280 0.032 Uiso 1 1 calc R U . . .
C020 C 0.81321(19) 0.19900(7) 0.45485(15) 0.0298(5) Uani 1 1 d . . . . .
H020 H 0.813140 0.173634 0.427795 0.036 Uiso 1 1 calc R U . . .
C021 C 0.2366(2) 0.46871(7) 0.28067(15) 0.0326(5) Uani 1 1 d . . . . .
H021 H 0.168168 0.472276 0.305186 0.039 Uiso 1 1 calc R U . . .
C022 C 0.0412(2) 0.14075(7) 0.54784(15) 0.0323(5) Uani 1 1 d . . . . .
H022 H -0.027844 0.138133 0.518174 0.039 Uiso 1 1 calc R U . . .
C023 C 0.3554(2) 0.48249(6) 0.17110(15) 0.0313(5) Uani 1 1 d . . . . .
H023 H 0.367754 0.494818 0.119492 0.038 Uiso 1 1 calc R U . . .
C024 C 0.1949(2) 0.11109(7) 0.62176(15) 0.0327(5) Uani 1 1 d . . . . .
H024 H 0.231901 0.087943 0.643493 0.039 Uiso 1 1 calc R U . . .
C025 C 0.36569(19) 0.26796(7) 0.36337(14) 0.0306(5) Uani 1 1 d . . . . .
H025 H 0.307942 0.264441 0.322243 0.037 Uiso 1 1 calc R U . . .
C026 C 0.45064(19) 0.47272(7) 0.61553(15) 0.0314(5) Uani 1 1 d . . . . .
H026 H 0.441240 0.501092 0.614838 0.038 Uiso 1 1 calc R U . . .
C027 C 1.08113(19) 0.34030(8) 0.29869(15) 0.0346(5) Uani 1 1 d . . . . .
H027 H 1.072080 0.351637 0.244900 0.042 Uiso 1 1 calc R U . . .
C028 C 0.2555(2) 0.48755(7) 0.20660(15) 0.0350(6) Uani 1 1 d . . . . .
H028 H 0.200221 0.503913 0.180187 0.042 Uiso 1 1 calc R U . . .
C029 C 0.0932(2) 0.10696(7) 0.58008(15) 0.0348(5) Uani 1 1 d . . . . .
H029 H 0.059888 0.081219 0.573812 0.042 Uiso 1 1 calc R U . . .
C02A C 0.44149(19) 0.23754(7) 0.37867(14) 0.0305(5) Uani 1 1 d . . . . .
H02A H 0.434518 0.212850 0.349294 0.037 Uiso 1 1 calc R U . . .
C02B C 1.0759(2) 0.31296(7) 0.71655(15) 0.0324(5) Uani 1 1 d . . . . .
H02B H 1.017919 0.297070 0.692353 0.039 Uiso 1 1 calc R U . . .
C02C C 0.4801(2) 0.45304(7) 0.69050(15) 0.0336(5) Uani 1 1 d . . . . .
H02C H 0.488887 0.468241 0.740099 0.040 Uiso 1 1 calc R U . . .
C02D C 1.07417(19) 0.44552(7) 0.77987(14) 0.0300(5) Uani 1 1 d . . . . .
C02E C 1.1507(2) 0.46516(7) 0.73460(15) 0.0342(5) Uani 1 1 d . . . . .
H02E H 1.194774 0.485826 0.759769 0.041 Uiso 1 1 calc R U . . .
C02F C 0.7686(2) 0.40627(8) 0.87194(15) 0.0358(6) Uani 1 1 d . . . . .
H02F H 0.727292 0.387800 0.837982 0.043 Uiso 1 1 calc R U . . .
C02G C 0.9359(2) 0.44236(7) 0.90490(14) 0.0346(5) Uani 1 1 d . . . . .
C02H C 1.0880(2) 0.28161(7) 0.38535(16) 0.0346(5) Uani 1 1 d . . . . .
H02H H 1.085429 0.253246 0.392227 0.041 Uiso 1 1 calc R U . . .
C02I C 1.0770(2) 0.29813(8) 0.30846(16) 0.0388(6) Uani 1 1 d . . . . .
H02I H 1.066559 0.281264 0.261320 0.047 Uiso 1 1 calc R U . . .
C02J C 1.2491(2) 0.35696(8) 0.78847(15) 0.0383(6) Uani 1 1 d . . . . .
H02J H 1.309522 0.371435 0.813114 0.046 Uiso 1 1 calc R U . . .
C02K C 1.0898(2) 0.31608(8) 0.80124(16) 0.0402(6) Uani 1 1 d . . . . .
H02K H 1.039216 0.303152 0.835173 0.048 Uiso 1 1 calc R U . . .
C02L C 0.7210(2) 0.42398(9) 0.93899(17) 0.0447(7) Uani 1 1 d . . . . .
H02L H 0.648203 0.417019 0.951663 0.054 Uiso 1 1 calc R U . . .
C02M C 0.8860(2) 0.46092(8) 0.97061(15) 0.0427(6) Uani 1 1 d . . . . .
H02M H 0.925800 0.480004 1.004017 0.051 Uiso 1 1 calc R U . . .
C02N C 0.7793(3) 0.45164(9) 0.98715(16) 0.0465(7) Uani 1 1 d . . . . .
H02N H 0.745705 0.464354 1.031894 0.056 Uiso 1 1 calc R U . . .
C02O C 1.1764(2) 0.33780(9) 0.83762(16) 0.0429(6) Uani 1 1 d . . . . .
H02O H 1.185637 0.339495 0.896145 0.052 Uiso 1 1 calc R U . . .
O1 O 0.80936(13) 0.17610(5) 0.23441(9) 0.0317(4) Uani 1 1 d G . . . .
H1A H 0.739722 0.173617 0.242458 0.047 Uiso 1 1 d G U . . .
H1B H 0.812467 0.177983 0.180990 0.047 Uiso 1 1 d G U . . .

loop_
_atom_site_aniso_label
_atom_site_aniso_U_11
_atom_site_aniso_U_22
_atom_site_aniso_U_33
_atom_site_aniso_U_23
_atom_site_aniso_U_13
_atom_site_aniso_U_12
S001 0.0443(4) 0.0282(3) 0.0302(3) 0.0131(2) 0.0055(2) 0.0076(3)
S002 0.0388(3) 0.0208(3) 0.0487(4) 0.0078(2) -0.0156(3) 0.0000(2)
S003 0.0435(4) 0.0506(4) 0.0286(3) -0.0134(3) 0.0029(3) -0.0010(3)
O006 0.0367(9) 0.0274(8) 0.0211(7) -0.0033(6) 0.0010(6) 0.0045(7)
O007 0.0377(9) 0.0240(8) 0.0301(8) 0.0021(6) 0.0090(7) -0.0012(7)
O008 0.0283(8) 0.0331(9) 0.0310(8) -0.0003(7) -0.0048(6) -0.0029(7)
N00A 0.0193(8) 0.0182(8) 0.0208(8) 0.0014(6) 0.0008(6) 0.0022(7)
N00B 0.0216(9) 0.0243(9) 0.0201(8) 0.0026(7) -0.0007(7) 0.0028(7)
N00C 0.0260(9) 0.0231(9) 0.0208(8) 0.0037(7) -0.0003(7) 0.0030(7)
N00D 0.0215(9) 0.0214(9) 0.0270(9) -0.0010(7) 0.0032(7) -0.0050(7)
N00E 0.0228(9) 0.0229(9) 0.0268(9) -0.0044(7) 0.0030(7) 0.0025(7)
N00F 0.0249(9) 0.0200(9) 0.0270(9) 0.0024(7) 0.0040(7) -0.0015(7)
N00G 0.0221(9) 0.0217(9) 0.0387(10) -0.0024(8) 0.0020(8) 0.0017(7)
N00H 0.0205(9) 0.0177(9) 0.0434(11) 0.0038(8) -0.0029(8) 0.0020(7)
N00I 0.0293(10) 0.0266(10) 0.0292(10) -0.0003(7) 0.0065(8) 0.0039(8)
C00J 0.0191(10) 0.0171(9) 0.0214(9) 0.0013(7) -0.0005(7) 0.0016(8)
C00K 0.0193(10) 0.0244(11) 0.0210(10) 0.0026(8) 0.0017(8) 0.0033(8)
C00L 0.0195(10) 0.0220(10) 0.0204(9) -0.0014(8) -0.0007(7) -0.0015(8)
C00M 0.0241(10) 0.0221(10) 0.0170(9) 0.0006(7) -0.0027(7) -0.0012(8)
C00N 0.0251(10) 0.0186(10) 0.0184(9) 0.0007(7) -0.0024(8) -0.0032(8)
C00O 0.0213(10) 0.0207(10) 0.0167(9) 0.0010(7) -0.0022(7) -0.0032(8)
C00P 0.0186(10) 0.0195(10) 0.0210(9) -0.0012(7) -0.0042(7) -0.0001(8)
C00Q 0.0195(10) 0.0213(10) 0.0233(10) 0.0017(8) 0.0049(8) -0.0018(8)
C00R 0.0204(10) 0.0243(11) 0.0246(10) -0.0019(8) 0.0009(8) 0.0003(8)
C00S 0.0273(11) 0.0155(10) 0.0262(10) -0.0013(8) -0.0070(8) 0.0004(8)
C00T 0.0253(11) 0.0190(10) 0.0280(11) 0.0037(8) 0.0023(8) -0.0003(8)
C00U 0.0154(9) 0.0219(10) 0.0199(9) 0.0002(7) 0.0004(7) 0.0008(8)
C00V 0.0254(11) 0.0181(10) 0.0259(10) -0.0006(8) 0.0013(8) 0.0026(8)
C00W 0.0158(9) 0.0232(10) 0.0271(10) 0.0017(8) 0.0027(8) -0.0031(8)
C00X 0.0204(10) 0.0249(11) 0.0249(10) -0.0019(8) 0.0001(8) 0.0004(8)
C00Y 0.0188(10) 0.0221(10) 0.0243(10) 0.0043(8) 0.0022(8) 0.0023(8)
C00Z 0.0217(10) 0.0207(10) 0.0278(11) 0.0004(8) 0.0019(8) 0.0011(8)
C010 0.0200(10) 0.0227(10) 0.0244(10) -0.0017(8) 0.0021(8) -0.0002(8)
C011 0.0198(10) 0.0218(11) 0.0312(11) 0.0016(8) 0.0058(8) -0.0040(8)
C012 0.0178(10) 0.0202(10) 0.0317(11) -0.0009(8) 0.0027(8) 0.0021(8)
C013 0.0169(10) 0.0282(11) 0.0252(10) 0.0012(8) 0.0022(8) -0.0015(8)
C014 0.0320(12) 0.0236(11) 0.0203(10) 0.0048(8) -0.0024(8) 0.0005(9)
C015 0.0217(10) 0.0187(10) 0.0249(10) -0.0013(8) -0.0014(8) 0.0032(8)
C016 0.0243(11) 0.0214(10) 0.0274(11) -0.0015(8) -0.0008(8) 0.0027(8)
C017 0.0211(10) 0.0211(10) 0.0274(10) 0.0038(8) 0.0004(8) 0.0016(8)
C018 0.0214(10) 0.0249(11) 0.0225(10) 0.0030(8) 0.0045(8) 0.0000(8)
C019 0.0205(10) 0.0227(11) 0.0367(12) -0.0049(9) 0.0035(9) 0.0016(8)
C01A 0.0269(11) 0.0313(12) 0.0276(11) 0.0096(9) 0.0038(9) 0.0069(9)
C01B 0.0198(10) 0.0265(11) 0.0263(10) 0.0025(8) 0.0006(8) -0.0010(8)
C01C 0.0194(10) 0.0205(10) 0.0278(10) 0.0007(8) 0.0020(8) -0.0034(8)
C01D 0.0350(12) 0.0156(10) 0.0266(11) -0.0006(8) -0.0046(9) 0.0006(9)
C01E 0.0347(13) 0.0276(12) 0.0264(11) 0.0063(9) 0.0068(9) 0.0134(10)
C01F 0.0239(11) 0.0221(11) 0.0316(11) 0.0057(8) 0.0053(9) 0.0086(9)
C01G 0.0236(10) 0.0223(10) 0.0264(10) 0.0015(8) 0.0026(8) 0.0047(8)
C01H 0.0271(12) 0.0280(12) 0.0302(11) 0.0030(9) 0.0061(9) 0.0043(9)
C01I 0.0381(13) 0.0312(12) 0.0202(10) 0.0064(8) 0.0050(9) 0.0007(10)
C01J 0.0295(12) 0.0241(11) 0.0339(12) 0.0025(9) 0.0023(9) -0.0033(9)
C01K 0.0264(11) 0.0266(12) 0.0327(12) -0.0073(9) 0.0018(9) 0.0033(9)
C01L 0.0305(12) 0.0178(10) 0.0308(11) -0.0015(8) -0.0033(9) 0.0007(9)
C01M 0.0277(11) 0.0211(11) 0.0311(11) 0.0034(8) -0.0029(9) 0.0029(9)
C01N 0.0236(11) 0.0263(11) 0.0302(11) 0.0019(9) -0.0001(9) 0.0017(9)
C01O 0.0285(12) 0.0225(11) 0.0310(11) 0.0013(9) -0.0036(9) 0.0020(9)
C01P 0.0250(11) 0.0278(12) 0.0373(12) 0.0057(9) -0.0046(9) 0.0061(9)
C01Q 0.0308(12) 0.0235(12) 0.0415(13) 0.0104(9) 0.0044(10) 0.0061(9)
C01R 0.0245(11) 0.0343(12) 0.0269(11) -0.0002(9) 0.0037(9) 0.0045(9)
C01S 0.0239(11) 0.0270(11) 0.0283(11) 0.0014(8) 0.0016(8) 0.0024(9)
C01T 0.0314(12) 0.0246(11) 0.0341(12) -0.0037(9) 0.0058(9) -0.0036(9)
C01U 0.0283(12) 0.0291(12) 0.0299(11) -0.0040(9) 0.0023(9) -0.0078(9)
C01V 0.0313(12) 0.0203(11) 0.0403(13) -0.0049(9) -0.0015(10) 0.0015(9)
C01W 0.0222(11) 0.0338(12) 0.0304(11) 0.0011(9) 0.0030(9) 0.0053(9)
C01X 0.0265(11) 0.0234(11) 0.0359(12) 0.0028(9) 0.0053(9) -0.0021(9)
C01Y 0.0274(11) 0.0319(12) 0.0208(10) 0.0021(8) 0.0035(8) 0.0035(9)
C01Z 0.0200(10) 0.0301(12) 0.0300(11) 0.0036(9) -0.0007(8) 0.0006(9)
C020 0.0287(12) 0.0203(11) 0.0401(13) 0.0010(9) -0.0003(10) 0.0033(9)
C021 0.0299(12) 0.0225(11) 0.0445(14) -0.0048(10) -0.0068(10) 0.0032(9)
C022 0.0284(12) 0.0297(12) 0.0381(13) -0.0043(10) -0.0051(10) -0.0030(9)
C023 0.0431(14) 0.0156(10) 0.0340(12) 0.0016(8) -0.0087(10) 0.0007(9)
C024 0.0374(13) 0.0193(11) 0.0406(13) 0.0028(9) -0.0063(10) 0.0018(9)
C025 0.0292(12) 0.0359(13) 0.0264(11) -0.0037(9) -0.0015(9) -0.0005(10)
C026 0.0281(12) 0.0210(11) 0.0456(14) -0.0043(9) 0.0066(10) -0.0043(9)
C027 0.0289(12) 0.0458(15) 0.0292(12) -0.0060(10) 0.0033(9) 0.0043(11)
C028 0.0411(14) 0.0196(11) 0.0426(14) -0.0001(9) -0.0133(11) 0.0047(10)
C029 0.0396(14) 0.0202(11) 0.0438(14) -0.0036(10) -0.0040(11) -0.0034(10)
C02A 0.0351(13) 0.0272(12) 0.0296(11) -0.0061(9) 0.0061(9) -0.0035(10)
C02B 0.0309(12) 0.0219(11) 0.0451(14) 0.0090(10) 0.0073(10) 0.0048(9)
C02C 0.0316(13) 0.0289(12) 0.0404(13) -0.0098(10) 0.0033(10) -0.0097(10)
C02D 0.0326(12) 0.0304(12) 0.0274(11) -0.0075(9) 0.0040(9) 0.0035(10)
C02E 0.0391(14) 0.0271(12) 0.0366(13) -0.0094(10) 0.0027(10) -0.0068(10)
C02F 0.0359(13) 0.0338(13) 0.0385(13) 0.0141(10) 0.0111(10) 0.0133(11)
C02G 0.0430(14) 0.0347(13) 0.0265(11) 0.0021(9) 0.0054(10) 0.0131(11)
C02H 0.0297(12) 0.0288(12) 0.0452(14) -0.0109(10) 0.0026(10) 0.0008(10)
C02I 0.0316(13) 0.0433(15) 0.0413(14) -0.0187(11) 0.0009(10) 0.0013(11)
C02J 0.0333(13) 0.0491(16) 0.0320(13) -0.0012(11) -0.0035(10) 0.0078(11)
C02K 0.0431(15) 0.0358(14) 0.0433(14) 0.0203(11) 0.0158(12) 0.0135(12)
C02L 0.0485(16) 0.0460(16) 0.0417(14) 0.0200(12) 0.0217(12) 0.0220(13)
C02M 0.0591(18) 0.0414(15) 0.0283(12) -0.0007(10) 0.0098(11) 0.0151(13)
C02N 0.0590(18) 0.0495(17) 0.0331(13) 0.0144(12) 0.0211(13) 0.0292(14)
C02O 0.0499(16) 0.0528(17) 0.0265(12) 0.0101(11) 0.0057(11) 0.0174(13)
O1 0.0272(8) 0.0441(10) 0.0237(8) 0.0007(7) 0.0012(6) 0.0017(7)

loop_
_atom_type_symbol
_atom_type_description
_atom_type_scat_dispersion_real
_atom_type_scat_dispersion_imag
_atom_type_scat_source
C C 0.0033 0.0016 'International Tables Vol C Tables 4.2.6.8 and 6.1.1.4'
H H 0.0000 0.0000 'International Tables Vol C Tables 4.2.6.8 and 6.1.1.4'
N N 0.0061 0.0033 'International Tables Vol C Tables 4.2.6.8 and 6.1.1.4'
O O 0.0106 0.0060 'International Tables Vol C Tables 4.2.6.8 and 6.1.1.4'
S S 0.1246 0.1234 'International Tables Vol C Tables 4.2.6.8 and 6.1.1.4'

loop_
_geom_angle_atom_site_label_1
_geom_angle_atom_site_label_2
_geom_angle_atom_site_label_3
_geom_angle
_geom_angle_site_symmetry_1
_geom_angle_site_symmetry_3
_geom_angle_publ_flag
C014 S001 C01D 101.79(10) . . ?
C01M S002 C01O 101.80(10) . . ?
C02G S003 C02D 99.88(11) . . ?
C00K N00A C00J 107.00(16) . . ?
C016 N00A C00J 131.35(17) . . ?
C016 N00A C00K 121.53(17) . . ?
C00K N00B C00U 106.34(17) . . ?
C00N N00C H00C 117.9 . . ?
C00N N00C C00S 124.29(17) . . ?
C00S N00C H00C 117.9 . . ?
C011 N00D C01C 106.95(17) . . ?
C01U N00D C011 121.65(19) . . ?
C01U N00D C01C 131.27(19) . . ?
C019 N00E C010 107.06(18) . . ?
C019 N00E C01R 121.66(19) . . ?
C01R N00E C010 131.27(19) . . ?
C011 N00F C00W 106.05(17) . . ?
C019 N00G C012 105.51(18) . . ?
C00T N00H H00H 117.6 . . ?
C00T N00H C017 124.83(18) . . ?
C017 N00H H00H 117.6 . . ?
C01E N00I H00I 118.5 . . ?
C01E N00I C01G 123.0(2) . . ?
C01G N00I H00I 118.5 . . ?
N00A C00J C00L 119.86(17) . . ?
C00U C00J N00A 104.78(16) . . ?
C00U C00J C00L 135.33(18) . . ?
N00A C00K C01A 119.43(19) . . ?
N00B C00K N00A 110.90(17) . . ?
N00B C00K C01A 129.59(19) . . ?
O006 C00L C00J 120.90(18) . . ?
O006 C00L C00M 118.74(18) . . ?
C00J C00L C00M 120.31(17) . . ?
C00O C00M C00L 122.10(18) . . ?
C00O C00M C01Y 120.07(19) . . ?
C01Y C00M C00L 117.43(19) . . ?
N00C C00N C00O 119.51(18) . . ?
N00C C00N C014 122.30(18) . . ?
C00O C00N C014 118.18(19) . . ?
C00M C00O C00N 120.96(18) . . ?
C00M C00O H00O 119.5 . . ?
C00N C00O H00O 119.5 . . ?
C00R C00P C00U 122.11(18) . . ?
C00R C00P C00X 118.64(19) . . ?
C00X C00P C00U 119.18(18) . . ?
C01B C00Q C00W 121.60(18) . . ?
C01B C00Q C01S 118.71(19) . . ?
C01S C00Q C00W 119.67(19) . . ?
C00P C00R H00R 119.7 . . ?
C01J C00R C00P 120.6(2) . . ?
C01J C00R H00R 119.7 . . ?
N00C C00S C01D 121.8(2) . . ?
N00C C00S C01L 119.34(19) . . ?
C01L C00S C01D 118.83(19) . . ?
N00H C00T C01N 119.87(19) . . ?
N00H C00T C01O 121.99(19) . . ?
C01N C00T C01O 118.1(2) . . ?
N00B C00U C00J 110.93(18) . . ?
N00B C00U C00P 118.84(17) . . ?
C00J C00U C00P 130.21(18) . . ?
C015 C00V C00Z 120.91(18) . . ?
C015 C00V C01T 119.99(19) . . ?
C01T C00V C00Z 119.00(19) . . ?
N00F C00W C00Q 120.14(18) . . ?
N00F C00W C01C 111.21(18) . . ?
C01C C00W C00Q 128.64(19) . . ?
C00P C00X H00X 119.7 . . ?
C01K C00X C00P 120.5(2) . . ?
C01K C00X H00X 119.7 . . ?
C017 C00Y H00Y 119.5 . . ?
C017 C00Y C018 121.05(19) . . ?
C018 C00Y H00Y 119.5 . . ?
O007 C00Z C00V 121.92(19) . . ?
O007 C00Z C010 121.28(19) . . ?
C010 C00Z C00V 116.76(18) . . ?
N00E C010 C00Z 122.40(18) . . ?
N00E C010 C012 104.37(18) . . ?
C012 C010 C00Z 133.23(19) . . ?
N00D C011 C01X 119.4(2) . . ?
N00F C011 N00D 111.05(18) . . ?
N00F C011 C01X 129.5(2) . . ?
N00G C012 C010 111.49(19) . . ?
N00G C012 C01F 120.30(19) . . ?
C010 C012 C01F 128.17(19) . . ?
O008 C013 C018 119.96(19) . . ?
O008 C013 C01C 119.69(19) . . ?
C01C C013 C018 120.34(18) . . ?
C00N C014 S001 121.44(17) . . ?
C01I C014 S001 117.83(16) . . ?
C01I C014 C00N 120.69(19) . . ?
C00V C015 H015 119.6 . . ?
C00V C015 C01G 120.76(19) . . ?
C01G C015 H015 119.6 . . ?
N00A C016 H016 120.6 . . ?
C020 C016 N00A 118.8(2) . . ?
C020 C016 H016 120.6 . . ?
N00H C017 C01M 122.28(19) . . ?
C00Y C017 N00H 119.42(18) . . ?
C00Y C017 C01M 118.25(19) . . ?
C00Y C018 C013 120.72(18) . . ?
C01Z C018 C00Y 120.0(2) . . ?
C01Z C018 C013 119.22(19) . . ?
N00E C019 C02H 119.4(2) . . ?
N00G C019 N00E 111.53(18) . . ?
N00G C019 C02H 129.1(2) . . ?
C00K C01A H01A 120.6 . . ?
C01Q C01A C00K 118.8(2) . . ?
C01Q C01A H01A 120.6 . . ?
C00Q C01B H01B 119.6 . . ?
C01H C01B C00Q 120.8(2) . . ?
C01H C01B H01B 119.6 . . ?
N00D C01C C013 121.26(18) . . ?
C00W C01C N00D 104.71(17) . . ?
C00W C01C C013 133.91(19) . . ?
C00S C01D S001 121.79(16) . . ?
C023 C01D S001 117.94(17) . . ?
C023 C01D C00S 120.1(2) . . ?
N00I C01E C02G 120.1(2) . . ?
C02F C01E N00I 120.7(2) . . ?
C02F C01E C02G 119.2(2) . . ?
C01W C01F C012 120.8(2) . . ?
C01W C01F C02B 119.3(2) . . ?
C02B C01F C012 119.8(2) . . ?
N00I C01G C015 120.4(2) . . ?
N00I C01G C02D 121.28(19) . . ?
C015 C01G C02D 118.3(2) . . ?
C01B C01H H01H 119.9 . . ?
C02A C01H C01B 120.1(2) . . ?
C02A C01H H01H 119.9 . . ?
C014 C01I H01I 119.7 . . ?
C01Y C01I C014 120.6(2) . . ?
C01Y C01I H01I 119.7 . . ?
C00R C01J H01J 119.8 . . ?
C00R C01J C01V 120.4(2) . . ?
C01V C01J H01J 119.8 . . ?
C00X C01K H01K 119.8 . . ?
C01V C01K C00X 120.5(2) . . ?
C01V C01K H01K 119.8 . . ?
C00S C01L H01L 119.8 . . ?
C021 C01L C00S 120.5(2) . . ?
C021 C01L H01L 119.8 . . ?
C017 C01M S002 121.75(17) . . ?
C01P C01M S002 117.54(16) . . ?
C01P C01M C017 120.4(2) . . ?
C00T C01N H01N 119.6 . . ?
C022 C01N C00T 120.8(2) . . ?
C022 C01N H01N 119.6 . . ?
C00T C01O S002 122.42(17) . . ?
C024 C01O S002 116.87(17) . . ?
C024 C01O C00T 120.5(2) . . ?
C01M C01P H01P 119.6 . . ?
C01Z C01P C01M 120.9(2) . . ?
C01Z C01P H01P 119.6 . . ?
C01A C01Q H01Q 119.7 . . ?
C01A C01Q C020 120.5(2) . . ?
C020 C01Q H01Q 119.7 . . ?
N00E C01R H01R 120.6 . . ?
C027 C01R N00E 118.8(2) . . ?
C027 C01R H01R 120.6 . . ?
C00Q C01S H01S 119.9 . . ?
C025 C01S C00Q 120.1(2) . . ?
C025 C01S H01S 119.9 . . ?
C00V C01T H01T 120.4 . . ?
C02E C01T C00V 119.2(2) . . ?
C02E C01T H01T 120.4 . . ?
N00D C01U H01U 120.6 . . ?
C02C C01U N00D 118.9(2) . . ?
C02C C01U H01U 120.6 . . ?
C01J C01V H01V 120.3 . . ?
C01K C01V C01J 119.4(2) . . ?
C01K C01V H01V 120.3 . . ?
C01F C01W H01W 119.9 . . ?
C01F C01W C02J 120.3(2) . . ?
C02J C01W H01W 119.9 . . ?
C011 C01X H01X 120.7 . . ?
C026 C01X C011 118.7(2) . . ?
C026 C01X H01X 120.7 . . ?
C00M C01Y H01Y 120.2 . . ?
C01I C01Y C00M 119.5(2) . . ?
C01I C01Y H01Y 120.2 . . ?
C018 C01Z H01Z 120.4 . . ?
C01P C01Z C018 119.2(2) . . ?
C01P C01Z H01Z 120.4 . . ?
C016 C020 C01Q 120.9(2) . . ?
C016 C020 H020 119.6 . . ?
C01Q C020 H020 119.6 . . ?
C01L C021 H021 119.8 . . ?
C028 C021 C01L 120.4(2) . . ?
C028 C021 H021 119.8 . . ?
C01N C022 H022 119.6 . . ?
C029 C022 C01N 120.8(2) . . ?
C029 C022 H022 119.6 . . ?
C01D C023 H023 119.8 . . ?
C028 C023 C01D 120.4(2) . . ?
C028 C023 H023 119.8 . . ?
C01O C024 H024 119.6 . . ?
C01O C024 C029 120.7(2) . . ?
C029 C024 H024 119.6 . . ?
C01S C025 H025 119.9 . . ?
C02A C025 C01S 120.2(2) . . ?
C02A C025 H025 119.9 . . ?
C01X C026 H026 119.7 . . ?
C01X C026 C02C 120.5(2) . . ?
C02C C026 H026 119.7 . . ?
C01R C027 H027 119.6 . . ?
C01R C027 C02I 120.9(2) . . ?
C02I C027 H027 119.6 . . ?
C021 C028 C023 119.8(2) . . ?
C021 C028 H028 120.1 . . ?
C023 C028 H028 120.1 . . ?
C022 C029 C024 119.0(2) . . ?
C022 C029 H029 120.5 . . ?
C024 C029 H029 120.5 . . ?
C01H C02A C025 119.9(2) . . ?
C01H C02A H02A 120.0 . . ?
C025 C02A H02A 120.0 . . ?
C01F C02B H02B 120.1 . . ?
C02K C02B C01F 119.8(2) . . ?
C02K C02B H02B 120.1 . . ?
C01U C02C C026 120.8(2) . . ?
C01U C02C H02C 119.6 . . ?
C026 C02C H02C 119.6 . . ?
C01G C02D S003 118.80(18) . . ?
C02E C02D S003 120.03(18) . . ?
C02E C02D C01G 120.8(2) . . ?
C01T C02E H02E 119.8 . . ?
C02D C02E C01T 120.5(2) . . ?
C02D C02E H02E 119.8 . . ?
C01E C02F H02F 119.7 . . ?
C01E C02F C02L 120.5(3) . . ?
C02L C02F H02F 119.7 . . ?
C01E C02G S003 120.30(18) . . ?
C02M C02G S003 120.0(2) . . ?
C02M C02G C01E 119.7(3) . . ?
C019 C02H H02H 120.4 . . ?
C02I C02H C019 119.3(2) . . ?
C02I C02H H02H 120.4 . . ?
C027 C02I H02I 120.0 . . ?
C02H C02I C027 120.0(2) . . ?
C02H C02I H02I 120.0 . . ?
C01W C02J H02J 120.0 . . ?
C02O C02J C01W 120.0(2) . . ?
C02O C02J H02J 120.0 . . ?
C02B C02K H02K 119.6 . . ?
C02B C02K C02O 120.9(2) . . ?
C02O C02K H02K 119.6 . . ?
C02F C02L H02L 120.0 . . ?
C02N C02L C02F 120.1(3) . . ?
C02N C02L H02L 120.0 . . ?
C02G C02M H02M 119.9 . . ?
C02N C02M C02G 120.3(3) . . ?
C02N C02M H02M 119.9 . . ?
C02L C02N H02N 119.9 . . ?
C02M C02N C02L 120.2(2) . . ?
C02M C02N H02N 119.9 . . ?
C02J C02O C02K 119.6(2) . . ?
C02J C02O H02O 120.2 . . ?
C02K C02O H02O 120.2 . . ?
H1A O1 H1B 104.5 . . ?

loop_
_geom_bond_atom_site_label_1
_geom_bond_atom_site_label_2
_geom_bond_distance
_geom_bond_site_symmetry_2
_geom_bond_publ_flag
S001 C014 1.765(2) . ?
S001 C01D 1.765(2) . ?
S002 C01M 1.760(2) . ?
S002 C01O 1.766(2) . ?
S003 C02D 1.769(2) . ?
S003 C02G 1.765(3) . ?
O006 C00L 1.227(2) . ?
O007 C00Z 1.231(2) . ?
O008 C013 1.241(2) . ?
N00A C00J 1.402(2) . ?
N00A C00K 1.384(2) . ?
N00A C016 1.378(3) . ?
N00B C00K 1.340(3) . ?
N00B C00U 1.363(2) . ?
N00C H00C 0.8800 . ?
N00C C00N 1.385(3) . ?
N00C C00S 1.394(3) . ?
N00D C011 1.381(3) . ?
N00D C01C 1.401(3) . ?
N00D C01U 1.378(3) . ?
N00E C010 1.398(3) . ?
N00E C019 1.376(3) . ?
N00E C01R 1.379(3) . ?
N00F C00W 1.359(3) . ?
N00F C011 1.343(3) . ?
N00G C012 1.358(3) . ?
N00G C019 1.345(3) . ?
N00H H00H 0.8800 . ?
N00H C00T 1.391(3) . ?
N00H C017 1.393(3) . ?
N00I H00I 0.8800 . ?
N00I C01E 1.390(3) . ?
N00I C01G 1.390(3) . ?
C00J C00L 1.462(3) . ?
C00J C00U 1.398(3) . ?
C00K C01A 1.408(3) . ?
C00L C00M 1.490(3) . ?
C00M C00O 1.390(3) . ?
C00M C01Y 1.394(3) . ?
C00N C00O 1.395(3) . ?
C00N C014 1.405(3) . ?
C00O H00O 0.9500 . ?
C00P C00R 1.393(3) . ?
C00P C00U 1.478(3) . ?
C00P C00X 1.400(3) . ?
C00Q C00W 1.476(3) . ?
C00Q C01B 1.393(3) . ?
C00Q C01S 1.397(3) . ?
C00R H00R 0.9500 . ?
C00R C01J 1.387(3) . ?
C00S C01D 1.402(3) . ?
C00S C01L 1.396(3) . ?
C00T C01N 1.393(3) . ?
C00T C01O 1.399(3) . ?
C00V C00Z 1.488(3) . ?
C00V C015 1.392(3) . ?
C00V C01T 1.396(3) . ?
C00W C01C 1.396(3) . ?
C00X H00X 0.9500 . ?
C00X C01K 1.388(3) . ?
C00Y H00Y 0.9500 . ?
C00Y C017 1.383(3) . ?
C00Y C018 1.397(3) . ?
C00Z C010 1.465(3) . ?
C010 C012 1.403(3) . ?
C011 C01X 1.409(3) . ?
C012 C01F 1.473(3) . ?
C013 C018 1.477(3) . ?
C013 C01C 1.456(3) . ?
C014 C01I 1.386(3) . ?
C015 H015 0.9500 . ?
C015 C01G 1.392(3) . ?
C016 H016 0.9500 . ?
C016 C020 1.353(3) . ?
C017 C01M 1.409(3) . ?
C018 C01Z 1.392(3) . ?
C019 C02H 1.403(3) . ?
C01A H01A 0.9500 . ?
C01A C01Q 1.357(3) . ?
C01B H01B 0.9500 . ?
C01B C01H 1.384(3) . ?
C01D C023 1.396(3) . ?
C01E C02F 1.387(3) . ?
C01E C02G 1.398(4) . ?
C01F C01W 1.388(3) . ?
C01F C02B 1.395(3) . ?
C01G C02D 1.402(3) . ?
C01H H01H 0.9500 . ?
C01H C02A 1.382(3) . ?
C01I H01I 0.9500 . ?
C01I C01Y 1.383(3) . ?
C01J H01J 0.9500 . ?
C01J C01V 1.390(3) . ?
C01K H01K 0.9500 . ?
C01K C01V 1.385(3) . ?
C01L H01L 0.9500 . ?
C01L C021 1.392(3) . ?
C01M C01P 1.384(3) . ?
C01N H01N 0.9500 . ?
C01N C022 1.384(3) . ?
C01O C024 1.386(3) . ?
C01P H01P 0.9500 . ?
C01P C01Z 1.380(3) . ?
C01Q H01Q 0.9500 . ?
C01Q C020 1.414(3) . ?
C01R H01R 0.9500 . ?
C01R C027 1.355(3) . ?
C01S H01S 0.9500 . ?
C01S C025 1.395(3) . ?
C01T H01T 0.9500 . ?
C01T C02E 1.387(3) . ?
C01U H01U 0.9500 . ?
C01U C02C 1.356(3) . ?
C01V H01V 0.9500 . ?
C01W H01W 0.9500 . ?
C01W C02J 1.392(3) . ?
C01X H01X 0.9500 . ?
C01X C026 1.366(3) . ?
C01Y H01Y 0.9500 . ?
C01Z H01Z 0.9500 . ?
C020 H020 0.9500 . ?
C021 H021 0.9500 . ?
C021 C028 1.384(4) . ?
C022 H022 0.9500 . ?
C022 C029 1.379(3) . ?
C023 H023 0.9500 . ?
C023 C028 1.384(4) . ?
C024 H024 0.9500 . ?
C024 C029 1.386(3) . ?
C025 H025 0.9500 . ?
C025 C02A 1.383(3) . ?
C026 H026 0.9500 . ?
C026 C02C 1.408(3) . ?
C027 H027 0.9500 . ?
C027 C02I 1.412(4) . ?
C028 H028 0.9500 . ?
C029 H029 0.9500 . ?
C02A H02A 0.9500 . ?
C02B H02B 0.9500 . ?
C02B C02K 1.377(4) . ?
C02C H02C 0.9500 . ?
C02D C02E 1.381(3) . ?
C02E H02E 0.9500 . ?
C02F H02F 0.9500 . ?
C02F C02L 1.389(4) . ?
C02G C02M 1.397(3) . ?
C02H H02H 0.9500 . ?
C02H C02I 1.361(4) . ?
C02I H02I 0.9500 . ?
C02J H02J 0.9500 . ?
C02J C02O 1.378(4) . ?
C02K H02K 0.9500 . ?
C02K C02O 1.384(4) . ?
C02L H02L 0.9500 . ?
C02L C02N 1.378(4) . ?
C02M H02M 0.9500 . ?
C02M C02N 1.377(4) . ?
C02N H02N 0.9500 . ?
C02O H02O 0.9500 . ?
O1 H1A 0.8697 . ?
O1 H1B 0.8701 . ?

loop_
_geom_torsion_atom_site_label_1
_geom_torsion_atom_site_label_2
_geom_torsion_atom_site_label_3
_geom_torsion_atom_site_label_4
_geom_torsion
_geom_torsion_site_symmetry_1
_geom_torsion_site_symmetry_2
_geom_torsion_site_symmetry_3
_geom_torsion_site_symmetry_4
_geom_torsion_publ_flag
S001 C014 C01I C01Y 177.78(18) . . . . ?
S001 C01D C023 C028 -172.91(17) . . . . ?
S002 C01M C01P C01Z -168.17(18) . . . . ?
S002 C01O C024 C029 175.9(2) . . . . ?
S003 C02D C02E C01T 168.07(19) . . . . ?
S003 C02G C02M C02N -175.72(19) . . . . ?
O006 C00L C00M C00O 137.7(2) . . . . ?
O006 C00L C00M C01Y -35.1(3) . . . . ?
O007 C00Z C010 N00E -23.3(3) . . . . ?
O007 C00Z C010 C012 156.8(2) . . . . ?
O008 C013 C018 C00Y 140.2(2) . . . . ?
O008 C013 C018 C01Z -36.3(3) . . . . ?
O008 C013 C01C N00D -23.7(3) . . . . ?
O008 C013 C01C C00W 151.8(2) . . . . ?
N00A C00J C00L O006 -22.5(3) . . . . ?
N00A C00J C00L C00M 154.99(18) . . . . ?
N00A C00J C00U N00B -1.4(2) . . . . ?
N00A C00J C00U C00P 176.93(19) . . . . ?
N00A C00K C01A C01Q -0.7(3) . . . . ?
N00A C016 C020 C01Q -0.9(3) . . . . ?
N00B C00K C01A C01Q 175.7(2) . . . . ?
N00C C00N C00O C00M -178.81(18) . . . . ?
N00C C00N C014 S001 1.1(3) . . . . ?
N00C C00N C014 C01I 178.8(2) . . . . ?
N00C C00S C01D S001 -3.5(3) . . . . ?
N00C C00S C01D C023 -178.25(19) . . . . ?
N00C C00S C01L C021 176.29(19) . . . . ?
N00D C011 C01X C026 -1.4(3) . . . . ?
N00D C01U C02C C026 -0.7(3) . . . . ?
N00E C010 C012 N00G -1.5(2) . . . . ?
N00E C010 C012 C01F 176.1(2) . . . . ?
N00E C019 C02H C02I -0.7(3) . . . . ?
N00E C01R C027 C02I -1.8(3) . . . . ?
N00F C00W C01C N00D -1.2(2) . . . . ?
N00F C00W C01C C013 -177.2(2) . . . . ?
N00F C011 C01X C026 178.7(2) . . . . ?
N00G C012 C01F C01W 128.2(2) . . . . ?
N00G C012 C01F C02B -54.6(3) . . . . ?
N00G C019 C02H C02I -179.7(2) . . . . ?
N00H C00T C01N C022 -176.5(2) . . . . ?
N00H C00T C01O S002 1.1(3) . . . . ?
N00H C00T C01O C024 176.1(2) . . . . ?
N00H C017 C01M S002 -6.2(3) . . . . ?
N00H C017 C01M C01P -179.3(2) . . . . ?
N00I C01E C02F C02L -179.7(2) . . . . ?
N00I C01E C02G S003 -4.4(3) . . . . ?
N00I C01E C02G C02M 177.7(2) . . . . ?
N00I C01G C02D S003 8.8(3) . . . . ?
N00I C01G C02D C02E -178.4(2) . . . . ?
C00J N00A C00K N00B -2.6(2) . . . . ?
C00J N00A C00K C01A 174.36(18) . . . . ?
C00J N00A C016 C020 -172.6(2) . . . . ?
C00J C00L C00M C00O -39.8(3) . . . . ?
C00J C00L C00M C01Y 147.4(2) . . . . ?
C00K N00A C00J C00L -175.68(18) . . . . ?
C00K N00A C00J C00U 2.4(2) . . . . ?
C00K N00A C016 C020 2.7(3) . . . . ?
C00K N00B C00U C00J -0.2(2) . . . . ?
C00K N00B C00U C00P -178.72(17) . . . . ?
C00K C01A C01Q C020 2.5(3) . . . . ?
C00L C00J C00U N00B 176.2(2) . . . . ?
C00L C00J C00U C00P -5.5(4) . . . . ?
C00L C00M C00O C00N -172.60(18) . . . . ?
C00L C00M C01Y C01I 172.4(2) . . . . ?
C00N N00C C00S C01D -20.6(3) . . . . ?
C00N N00C C00S C01L 161.50(19) . . . . ?
C00N C014 C01I C01Y 0.0(3) . . . . ?
C00O C00M C01Y C01I -0.5(3) . . . . ?
C00O C00N C014 S001 -178.24(15) . . . . ?
C00O C00N C014 C01I -0.5(3) . . . . ?
C00P C00R C01J C01V -0.1(3) . . . . ?
C00P C00X C01K C01V -0.5(3) . . . . ?
C00Q C00W C01C N00D 177.45(19) . . . . ?
C00Q C00W C01C C013 1.5(4) . . . . ?
C00Q C01B C01H C02A 0.4(3) . . . . ?
C00Q C01S C025 C02A -0.5(3) . . . . ?
C00R C00P C00U N00B 141.19(19) . . . . ?
C00R C00P C00U C00J -37.0(3) . . . . ?
C00R C00P C00X C01K 0.4(3) . . . . ?
C00R C01J C01V C01K 0.0(3) . . . . ?
C00S N00C C00N C00O -158.76(19) . . . . ?
C00S N00C C00N C014 21.9(3) . . . . ?
C00S C01D C023 C028 2.0(3) . . . . ?
C00S C01L C021 C028 2.0(3) . . . . ?
C00T N00H C017 C00Y 167.4(2) . . . . ?
C00T N00H C017 C01M -15.2(3) . . . . ?
C00T C01N C022 C029 0.1(4) . . . . ?
C00T C01O C024 C029 0.7(4) . . . . ?
C00U N00B C00K N00A 1.8(2) . . . . ?
C00U N00B C00K C01A -174.9(2) . . . . ?
C00U C00J C00L O006 160.2(2) . . . . ?
C00U C00J C00L C00M -22.3(3) . . . . ?
C00U C00P C00R C01J -176.94(19) . . . . ?
C00U C00P C00X C01K 177.32(19) . . . . ?
C00V C00Z C010 N00E 158.79(19) . . . . ?
C00V C00Z C010 C012 -21.1(3) . . . . ?
C00V C015 C01G N00I -176.11(19) . . . . ?
C00V C015 C01G C02D 1.3(3) . . . . ?
C00V C01T C02E C02D -0.4(4) . . . . ?
C00W N00F C011 N00D 0.8(2) . . . . ?
C00W N00F C011 C01X -179.2(2) . . . . ?
C00W C00Q C01B C01H 175.52(19) . . . . ?
C00W C00Q C01S C025 -175.5(2) . . . . ?
C00X C00P C00R C01J -0.1(3) . . . . ?
C00X C00P C00U N00B -35.6(3) . . . . ?
C00X C00P C00U C00J 146.2(2) . . . . ?
C00X C01K C01V C01J 0.3(3) . . . . ?
C00Y C017 C01M S002 171.25(17) . . . . ?
C00Y C017 C01M C01P -1.9(3) . . . . ?
C00Y C018 C01Z C01P -0.6(3) . . . . ?
C00Z C00V C015 C01G 169.98(19) . . . . ?
C00Z C00V C01T C02E -170.5(2) . . . . ?
C00Z C010 C012 N00G 178.4(2) . . . . ?
C00Z C010 C012 C01F -4.0(4) . . . . ?
C010 N00E C019 N00G -2.1(2) . . . . ?
C010 N00E C019 C02H 178.8(2) . . . . ?
C010 N00E C01R C027 -177.2(2) . . . . ?
C010 C012 C01F C01W -49.2(3) . . . . ?
C010 C012 C01F C02B 128.0(2) . . . . ?
C011 N00D C01C C00W 1.6(2) . . . . ?
C011 N00D C01C C013 178.25(18) . . . . ?
C011 N00D C01U C02C -1.0(3) . . . . ?
C011 N00F C00W C00Q -178.53(18) . . . . ?
C011 N00F C00W C01C 0.3(2) . . . . ?
C011 C01X C026 C02C -0.3(3) . . . . ?
C012 N00G C019 N00E 1.1(2) . . . . ?
C012 N00G C019 C02H -179.8(2) . . . . ?
C012 C01F C01W C02J 176.9(2) . . . . ?
C012 C01F C02B C02K -174.9(2) . . . . ?
C013 C018 C01Z C01P 175.9(2) . . . . ?
C014 S001 C01D C00S 19.9(2) . . . . ?
C014 S001 C01D C023 -165.25(17) . . . . ?
C014 C00N C00O C00M 0.5(3) . . . . ?
C014 C01I C01Y C00M 0.5(3) . . . . ?
C015 C00V C00Z O007 143.1(2) . . . . ?
C015 C00V C00Z C010 -39.0(3) . . . . ?
C015 C00V C01T C02E 5.9(3) . . . . ?
C015 C01G C02D S003 -168.65(16) . . . . ?
C015 C01G C02D C02E 4.2(3) . . . . ?
C016 N00A C00J C00L 0.1(3) . . . . ?
C016 N00A C00J C00U 178.2(2) . . . . ?
C016 N00A C00K N00B -178.96(18) . . . . ?
C016 N00A C00K C01A -1.9(3) . . . . ?
C017 N00H C00T C01N -164.3(2) . . . . ?
C017 N00H C00T C01O 17.9(3) . . . . ?
C017 C00Y C018 C013 -172.52(19) . . . . ?
C017 C00Y C018 C01Z 4.0(3) . . . . ?
C017 C01M C01P C01Z 5.2(4) . . . . ?
C018 C00Y C017 N00H 174.83(19) . . . . ?
C018 C00Y C017 C01M -2.7(3) . . . . ?
C018 C013 C01C N00D 155.06(19) . . . . ?
C018 C013 C01C C00W -29.5(3) . . . . ?
C019 N00E C010 C00Z -177.85(19) . . . . ?
C019 N00E C010 C012 2.1(2) . . . . ?
C019 N00E C01R C027 1.3(3) . . . . ?
C019 N00G C012 C010 0.2(2) . . . . ?
C019 N00G C012 C01F -177.58(19) . . . . ?
C019 C02H C02I C027 0.2(4) . . . . ?
C01A C01Q C020 C016 -1.7(4) . . . . ?
C01B C00Q C00W N00F 140.0(2) . . . . ?
C01B C00Q C00W C01C -38.6(3) . . . . ?
C01B C00Q C01S C025 2.9(3) . . . . ?
C01B C01H C02A C025 2.0(3) . . . . ?
C01C N00D C011 N00F -1.6(2) . . . . ?
C01C N00D C011 C01X 178.44(19) . . . . ?
C01C N00D C01U C02C -176.4(2) . . . . ?
C01C C013 C018 C00Y -38.5(3) . . . . ?
C01C C013 C018 C01Z 145.0(2) . . . . ?
C01D S001 C014 C00N -18.7(2) . . . . ?
C01D S001 C014 C01I 163.50(18) . . . . ?
C01D C00S C01L C021 -1.7(3) . . . . ?
C01D C023 C028 C021 -1.7(3) . . . . ?
C01E N00I C01G C015 -153.8(2) . . . . ?
C01E N00I C01G C02D 28.8(3) . . . . ?
C01E C02F C02L C02N 1.8(4) . . . . ?
C01E C02G C02M C02N 2.2(4) . . . . ?
C01F C01W C02J C02O -1.6(4) . . . . ?
C01F C02B C02K C02O -2.6(4) . . . . ?
C01G N00I C01E C02F 148.9(2) . . . . ?
C01G N00I C01E C02G -31.1(3) . . . . ?
C01G C02D C02E C01T -4.7(4) . . . . ?
C01L C00S C01D S001 174.42(16) . . . . ?
C01L C00S C01D C023 -0.3(3) . . . . ?
C01L C021 C028 C023 -0.3(3) . . . . ?
C01M S002 C01O C00T -16.8(2) . . . . ?
C01M S002 C01O C024 168.09(19) . . . . ?
C01M C01P C01Z C018 -3.9(3) . . . . ?
C01N C00T C01O S002 -176.74(17) . . . . ?
C01N C00T C01O C024 -1.8(3) . . . . ?
C01N C022 C029 C024 -1.3(4) . . . . ?
C01O S002 C01M C017 19.1(2) . . . . ?
C01O S002 C01M C01P -167.56(19) . . . . ?
C01O C00T C01N C022 1.4(3) . . . . ?
C01O C024 C029 C022 0.9(4) . . . . ?
C01R N00E C010 C00Z 0.8(3) . . . . ?
C01R N00E C010 C012 -179.3(2) . . . . ?
C01R N00E C019 N00G 179.15(19) . . . . ?
C01R N00E C019 C02H 0.0(3) . . . . ?
C01R C027 C02I C02H 1.1(4) . . . . ?
C01S C00Q C00W N00F -41.7(3) . . . . ?
C01S C00Q C00W C01C 139.7(2) . . . . ?
C01S C00Q C01B C01H -2.8(3) . . . . ?
C01S C025 C02A C01H -1.9(3) . . . . ?
C01T C00V C00Z O007 -40.5(3) . . . . ?
C01T C00V C00Z C010 137.4(2) . . . . ?
C01T C00V C015 C01G -6.4(3) . . . . ?
C01U N00D C011 N00F -177.98(18) . . . . ?
C01U N00D C011 C01X 2.1(3) . . . . ?
C01U N00D C01C C00W 177.6(2) . . . . ?
C01U N00D C01C C013 -5.9(3) . . . . ?
C01W C01F C02B C02K 2.3(3) . . . . ?
C01W C02J C02O C02K 1.3(4) . . . . ?
C01X C026 C02C C01U 1.3(4) . . . . ?
C01Y C00M C00O C00N 0.0(3) . . . . ?
C02B C01F C01W C02J -0.2(3) . . . . ?
C02B C02K C02O C02J 0.7(4) . . . . ?
C02D S003 C02G C01E 31.7(2) . . . . ?
C02D S003 C02G C02M -150.4(2) . . . . ?
C02F C01E C02G S003 175.54(17) . . . . ?
C02F C01E C02G C02M -2.3(3) . . . . ?
C02F C02L C02N C02M -2.0(4) . . . . ?
C02G S003 C02D C01G -33.6(2) . . . . ?
C02G S003 C02D C02E 153.5(2) . . . . ?
C02G C01E C02F C02L 0.4(3) . . . . ?
C02G C02M C02N C02L 0.0(4) . . . . ?

loop_
_smtbx_masks_void_nr
_smtbx_masks_void_average_x
_smtbx_masks_void_average_y
_smtbx_masks_void_average_z
_smtbx_masks_void_volume
_smtbx_masks_void_count_electrons
_smtbx_masks_void_content
1 0.035 -0.053 0.273 38.2 0.0 ?
2 -0.035 0.053 0.727 38.2 0.0 ?
3 -0.035 0.447 0.227 38.2 0.0 ?
4 0.035 0.553 0.773 38.2 0.0 ?
5 0.500 0.000 0.500 266.6 91.5 ?
6 0.500 0.500 1.000 266.6 91.5 ?
